data_7062769
loop_
_publ_author_name
'Moral, Rubi'
'Pegu, Oiyao Appun'
'Das, Gopal'

_publ_section_title
;
 Terminal substituent-induced differential aggregation and sensing
 properties: A case study of neutral benzimidazole-based urea receptors
;
_journal_issue 42
_journal_name_full 'New Journal of Chemistry'
_journal_page_first 19625
_journal_page_last 19632
_journal_paper_doi 10.1039/D3NJ03806H
_journal_volume 47
_journal_year 2023
_chemical_formula_sum 'C24 H18 N4 O'
_chemical_formula_weight 378.42
_space_group_crystal_system triclinic
_space_group_IT_number 2
_space_group_name_Hall '-P 1'
_space_group_name_H-M_alt 'P -1'
_atom_sites_solution_hydrogens mixed
_audit_creation_method SHELXL-2016/6
_audit_update_record
;
2023-09-27 deposited with the CCDC.	2023-10-02 downloaded from the CCDC.
;
_cell_angle_alpha 88.415(8)
_cell_angle_beta 87.473(8)
_cell_angle_gamma 73.566(8)
_cell_formula_units_Z 2
_cell_length_a 7.602(2)
_cell_length_b 10.285(3)
_cell_length_c 12.821(4)
_cell_measurement_reflns_used 9820
_cell_measurement_temperature 296(2)
_cell_measurement_theta_max 26.23
_cell_measurement_theta_min 2.59
_cell_volume 960.4(5)
_computing_data_collection 'Bruker APEX2'
_computing_molecular_graphics 'Bruker SHELXTL'
_computing_structure_refinement 'SHELXL-2016/6 (Sheldrick, 2016)'
_computing_structure_solution 'SHELXT 2018/2 (Sheldrick, 2018)'
_diffrn_ambient_temperature 296(2)
_diffrn_measured_fraction_theta_full 0.989
_diffrn_measured_fraction_theta_max 0.989
_diffrn_measurement_device_type 'Bruker APEX-II CCD'
_diffrn_measurement_method '\f and \w scans'
_diffrn_radiation_type MoK\a
_diffrn_radiation_wavelength 0.71073
_diffrn_reflns_av_R_equivalents 0.0271
_diffrn_reflns_av_unetI/netI 0.0205
_diffrn_reflns_Laue_measured_fraction_full 0.989
_diffrn_reflns_Laue_measured_fraction_max 0.989
_diffrn_reflns_limit_h_max 9
_diffrn_reflns_limit_h_min -9
_diffrn_reflns_limit_k_max 12
_diffrn_reflns_limit_k_min -12
_diffrn_reflns_limit_l_max 15
_diffrn_reflns_limit_l_min -15
_diffrn_reflns_number 16242
_diffrn_reflns_point_group_measured_fraction_full 0.989
_diffrn_reflns_point_group_measured_fraction_max 0.989
_diffrn_reflns_theta_full 24.995
_diffrn_reflns_theta_max 24.995
_diffrn_reflns_theta_min 2.065
_exptl_absorpt_coefficient_mu 0.083
_exptl_crystal_colour colourless
_exptl_crystal_density_diffrn 1.309
_exptl_crystal_description block
_exptl_crystal_F_000 396
_exptl_crystal_size_max 0.25
_exptl_crystal_size_mid 0.20
_exptl_crystal_size_min 0.15
_refine_diff_density_max 0.131
_refine_diff_density_min -0.139
_refine_diff_density_rms 0.025
_refine_ls_extinction_method none
_refine_ls_goodness_of_fit_ref 1.087
_refine_ls_hydrogen_treatment mixed
_refine_ls_matrix_type full
_refine_ls_number_parameters 274
_refine_ls_number_reflns 3333
_refine_ls_number_restraints 0
_refine_ls_restrained_S_all 1.087
_refine_ls_R_factor_all 0.0473
_refine_ls_R_factor_gt 0.0388
_refine_ls_shift/su_max 0.000
_refine_ls_shift/su_mean 0.000
_refine_ls_structure_factor_coef Fsqd
_refine_ls_weighting_details 'w=1/[\s^2^(Fo^2^)+(0.1000P)^2^+0.0554P] where P=(Fo^2^+2Fc^2^)/3'
_refine_ls_weighting_scheme calc
_refine_ls_wR_factor_gt 0.1308
_refine_ls_wR_factor_ref 0.1470
_reflns_Friedel_coverage 0.000
_reflns_number_gt 2818
_reflns_number_total 3333
_reflns_threshold_expression 'I > 2\s(I)'
_cod_data_source_file d3nj03806h2.cif
_cod_data_source_block R1
_cod_depositor_comments 'Adding full bibliography for 7062769--7062771.cif.'
_cod_database_code 7062769
_shelx_shelxl_version_number 2016/6
_shelx_space_group_comment
;
The symmetry employed for this shelxl refinement is uniquely defined
by the following loop, which should always be used as a source of
symmetry information in preference to the above space-group names.
They are only intended as comments.
;

loop_
_space_group_symop_operation_xyz
'x, y, z'
'-x, -y, -z'

loop_
_atom_site_label
_atom_site_type_symbol
_atom_site_fract_x
_atom_site_fract_y
_atom_site_fract_z
_atom_site_U_iso_or_equiv
_atom_site_adp_type
_atom_site_occupancy
_atom_site_site_symmetry_order
_atom_site_calc_flag
_atom_site_refinement_flags_posn
_atom_site_refinement_flags_adp
_atom_site_refinement_flags_occupancy
_atom_site_disorder_assembly
_atom_site_disorder_group
O1 O 0.05522(13) 0.83095(9) 0.54804(7) 0.0503(3) Uani 1 1 d . . . . .
N3 N 0.24515(16) 0.67361(11) 0.44073(10) 0.0480(3) Uani 1 1 d . . . . .
N1 N 0.14160(16) 0.32303(12) 0.32977(9) 0.0490(3) Uani 1 1 d . . . . .
N4 N 0.12747(18) 0.89755(12) 0.38752(10) 0.0531(3) Uani 1 1 d . . . . .
N2 N 0.27542(17) 0.48452(12) 0.28491(9) 0.0534(3) Uani 1 1 d . . . . .
C14 C 0.13960(18) 0.80070(13) 0.46259(10) 0.0432(3) Uani 1 1 d . . . . .
C8 C 0.23802(17) 0.43993(13) 0.47395(11) 0.0436(3) Uani 1 1 d . . . . .
C7 C 0.21696(17) 0.41924(13) 0.36292(11) 0.0439(3) Uani 1 1 d . . . . .
C20 C 0.37695(19) 0.94492(14) 0.27968(10) 0.0474(4) Uani 1 1 d . . . . .
C13 C 0.25855(17) 0.56196(13) 0.51069(11) 0.0443(3) Uani 1 1 d . . . . .
C15 C 0.2293(2) 0.88540(13) 0.29040(11) 0.0480(4) Uani 1 1 d . . . . .
C9 C 0.2436(2) 0.33434(15) 0.54644(12) 0.0533(4) Uani 1 1 d . . . . .
H9 H 0.229935 0.252844 0.523526 0.064 Uiso 1 1 calc R U . . .
C11 C 0.2982(2) 0.46647(17) 0.68426(12) 0.0605(4) Uani 1 1 d . . . . .
H11 H 0.321106 0.474823 0.754047 0.073 Uiso 1 1 calc R U . . .
C6 C 0.15067(19) 0.32635(14) 0.22266(11) 0.0498(4) Uani 1 1 d . . . . .
C12 C 0.29376(19) 0.57206(16) 0.61492(12) 0.0539(4) Uani 1 1 d . . . . .
H12 H 0.314657 0.651003 0.638306 0.065 Uiso 1 1 calc R U . . .
C19 C 0.4747(2) 0.93590(16) 0.18206(12) 0.0578(4) Uani 1 1 d . . . . .
C21 C 0.4307(2) 1.01204(16) 0.36185(12) 0.0582(4) Uani 1 1 d . . . . .
H21 H 0.367547 1.018809 0.426178 0.070 Uiso 1 1 calc R U . . .
C5 C 0.2361(2) 0.42676(15) 0.19553(12) 0.0542(4) Uani 1 1 d . . . . .
C10 C 0.2687(2) 0.34852(16) 0.65055(12) 0.0604(4) Uani 1 1 d . . . . .
H10 H 0.265747 0.278999 0.697960 0.073 Uiso 1 1 calc R U . . .
C1 C 0.0942(2) 0.25288(18) 0.14828(14) 0.0678(5) Uani 1 1 d . . . . .
H1 H 0.037094 0.186355 0.167229 0.081 Uiso 1 1 calc R U . . .
C18 C 0.4225(3) 0.86972(19) 0.09910(13) 0.0704(5) Uani 1 1 d . . . . .
H18 H 0.486166 0.863393 0.034949 0.084 Uiso 1 1 calc R U . . .
C16 C 0.1821(3) 0.82294(17) 0.20827(13) 0.0652(4) Uani 1 1 d . . . . .
H16 H 0.084559 0.785159 0.215766 0.078 Uiso 1 1 calc R U . . .
C24 C 0.6237(2) 0.9941(2) 0.17247(16) 0.0793(6) Uani 1 1 d . . . . .
H24 H 0.690097 0.988615 0.109259 0.095 Uiso 1 1 calc R U . . .
C17 C 0.2806(3) 0.81537(19) 0.11203(13) 0.0775(5) Uani 1 1 d . . . . .
H17 H 0.247416 0.772251 0.056429 0.093 Uiso 1 1 calc R U . . .
C2 C 0.1263(3) 0.2827(2) 0.04558(15) 0.0790(5) Uani 1 1 d . . . . .
H2 H 0.088979 0.235961 -0.006246 0.095 Uiso 1 1 calc R U . . .
C4 C 0.2702(3) 0.45353(19) 0.09051(13) 0.0766(5) Uani 1 1 d . . . . .
H4 H 0.329637 0.518424 0.070836 0.092 Uiso 1 1 calc R U . . .
C22 C 0.5729(3) 1.0668(2) 0.34859(16) 0.0789(5) Uani 1 1 d . . . . .
H22 H 0.605165 1.111289 0.403704 0.095 Uiso 1 1 calc R U . . .
C3 C 0.2131(3) 0.3812(2) 0.01693(14) 0.0860(6) Uani 1 1 d . . . . .
H3 H 0.233108 0.398399 -0.053537 0.103 Uiso 1 1 calc R U . . .
C23 C 0.6710(3) 1.0575(2) 0.25391(19) 0.0891(6) Uani 1 1 d . . . . .
H23 H 0.769077 1.094638 0.246149 0.107 Uiso 1 1 calc R U . . .
H1N H 0.079(3) 0.2721(19) 0.3747(14) 0.080(5) Uiso 1 1 d . . . . .
H3N H 0.275(2) 0.6540(16) 0.3745(13) 0.060(5) Uiso 1 1 d . . . . .
H4N H 0.068(2) 0.9820(19) 0.4088(13) 0.068(5) Uiso 1 1 d . . . . .

loop_
_atom_site_aniso_label
_atom_site_aniso_U_11
_atom_site_aniso_U_22
_atom_site_aniso_U_33
_atom_site_aniso_U_23
_atom_site_aniso_U_13
_atom_site_aniso_U_12
O1 0.0572(6) 0.0402(5) 0.0536(6) -0.0030(4) 0.0174(5) -0.0166(4)
N3 0.0549(7) 0.0393(6) 0.0477(7) 0.0001(5) 0.0128(5) -0.0123(5)
N1 0.0475(7) 0.0438(7) 0.0562(7) 0.0017(5) 0.0059(5) -0.0152(5)
N4 0.0620(8) 0.0371(7) 0.0573(7) 0.0009(5) 0.0186(6) -0.0128(6)
N2 0.0600(8) 0.0486(7) 0.0528(7) -0.0004(5) 0.0127(5) -0.0193(6)
C14 0.0441(7) 0.0392(7) 0.0499(8) -0.0024(6) 0.0093(6) -0.0190(6)
C8 0.0339(7) 0.0403(7) 0.0525(8) 0.0041(6) 0.0064(5) -0.0058(5)
C7 0.0375(7) 0.0363(7) 0.0548(8) 0.0019(6) 0.0062(5) -0.0067(5)
C20 0.0506(8) 0.0406(7) 0.0459(8) 0.0096(6) 0.0037(6) -0.0065(6)
C13 0.0359(7) 0.0414(7) 0.0520(8) 0.0033(6) 0.0075(5) -0.0068(5)
C15 0.0558(8) 0.0370(7) 0.0472(8) 0.0035(6) 0.0069(6) -0.0085(6)
C9 0.0519(8) 0.0434(8) 0.0615(9) 0.0097(7) 0.0004(7) -0.0099(6)
C11 0.0541(9) 0.0697(11) 0.0505(9) 0.0072(7) -0.0018(7) -0.0067(7)
C6 0.0438(8) 0.0460(8) 0.0548(8) -0.0031(6) 0.0061(6) -0.0056(6)
C12 0.0485(8) 0.0541(9) 0.0558(9) -0.0028(7) 0.0020(6) -0.0098(7)
C19 0.0574(9) 0.0573(9) 0.0490(8) 0.0171(7) 0.0069(7) -0.0035(7)
C21 0.0650(10) 0.0553(9) 0.0549(9) 0.0058(7) 0.0006(7) -0.0191(7)
C5 0.0571(9) 0.0464(8) 0.0549(9) -0.0005(6) 0.0109(7) -0.0099(7)
C10 0.0571(9) 0.0553(9) 0.0618(10) 0.0180(7) 0.0012(7) -0.0065(7)
C1 0.0638(10) 0.0675(10) 0.0732(11) -0.0102(9) 0.0008(8) -0.0200(8)
C18 0.0861(12) 0.0701(11) 0.0460(9) 0.0098(8) 0.0116(8) -0.0105(9)
C16 0.0802(11) 0.0572(9) 0.0634(10) 0.0000(8) -0.0017(8) -0.0284(8)
C24 0.0592(11) 0.0947(14) 0.0759(12) 0.0315(11) 0.0184(9) -0.0149(10)
C17 0.1126(16) 0.0697(11) 0.0492(9) -0.0035(8) -0.0042(9) -0.0238(11)
C2 0.0842(13) 0.0812(13) 0.0664(11) -0.0166(10) -0.0032(9) -0.0134(10)
C4 0.1041(15) 0.0671(11) 0.0578(10) -0.0016(8) 0.0202(9) -0.0266(10)
C22 0.0775(12) 0.0869(13) 0.0829(13) 0.0130(10) -0.0119(10) -0.0404(11)
C3 0.1126(16) 0.0826(14) 0.0538(10) -0.0064(9) 0.0088(10) -0.0144(12)
C23 0.0674(12) 0.1088(16) 0.1012(16) 0.0263(13) -0.0067(11) -0.0435(12)

loop_
_atom_type_symbol
_atom_type_description
_atom_type_scat_dispersion_real
_atom_type_scat_dispersion_imag
_atom_type_scat_source
C C 0.0033 0.0016 'International Tables Vol C Tables 4.2.6.8 and 6.1.1.4'
H H 0.0000 0.0000 'International Tables Vol C Tables 4.2.6.8 and 6.1.1.4'
N N 0.0061 0.0033 'International Tables Vol C Tables 4.2.6.8 and 6.1.1.4'
O O 0.0106 0.0060 'International Tables Vol C Tables 4.2.6.8 and 6.1.1.4'

loop_
_geom_angle_atom_site_label_1
_geom_angle_atom_site_label_2
_geom_angle_atom_site_label_3
_geom_angle
_geom_angle_site_symmetry_1
_geom_angle_site_symmetry_3
_geom_angle_publ_flag
C14 N3 C13 122.68(12) . . ?
C7 N1 C6 107.32(12) . . ?
C14 N4 C15 127.15(12) . . ?
C7 N2 C5 104.85(12) . . ?
O1 C14 N4 119.48(12) . . ?
O1 C14 N3 122.84(12) . . ?
N4 C14 N3 117.68(12) . . ?
C9 C8 C13 118.06(13) . . ?
C9 C8 C7 119.84(13) . . ?
C13 C8 C7 122.08(12) . . ?
N2 C7 N1 112.61(13) . . ?
N2 C7 C8 125.02(13) . . ?
N1 C7 C8 122.28(12) . . ?
C21 C20 C19 118.62(14) . . ?
C21 C20 C15 122.93(13) . . ?
C19 C20 C15 118.45(14) . . ?
C12 C13 C8 119.67(13) . . ?
C12 C13 N3 120.48(13) . . ?
C8 C13 N3 119.85(13) . . ?
C16 C15 C20 120.51(14) . . ?
C16 C15 N4 120.84(14) . . ?
C20 C15 N4 118.60(13) . . ?
C10 C9 C8 121.51(15) . . ?
C12 C11 C10 120.25(15) . . ?
N1 C6 C1 132.52(14) . . ?
N1 C6 C5 105.26(13) . . ?
C1 C6 C5 122.22(15) . . ?
C11 C12 C13 120.76(15) . . ?
C18 C19 C20 119.38(15) . . ?
C18 C19 C24 122.55(16) . . ?
C20 C19 C24 118.06(16) . . ?
C22 C21 C20 121.10(16) . . ?
N2 C5 C4 130.40(15) . . ?
N2 C5 C6 109.95(13) . . ?
C4 C5 C6 119.65(15) . . ?
C9 C10 C11 119.57(14) . . ?
C2 C1 C6 117.00(17) . . ?
C17 C18 C19 120.46(15) . . ?
C15 C16 C17 120.15(16) . . ?
C23 C24 C19 121.27(17) . . ?
C18 C17 C16 121.05(17) . . ?
C1 C2 C3 121.69(18) . . ?
C3 C4 C5 118.01(17) . . ?
C21 C22 C23 120.88(19) . . ?
C4 C3 C2 121.41(17) . . ?
C24 C23 C22 120.05(18) . . ?

loop_
_geom_bond_atom_site_label_1
_geom_bond_atom_site_label_2
_geom_bond_distance
_geom_bond_site_symmetry_2
_geom_bond_publ_flag
O1 C14 1.2459(16) . ?
N3 C14 1.3557(18) . ?
N3 C13 1.4207(17) . ?
N1 C7 1.3613(18) . ?
N1 C6 1.3719(19) . ?
N4 C14 1.3527(17) . ?
N4 C15 1.4262(18) . ?
N2 C7 1.3194(17) . ?
N2 C5 1.387(2) . ?
C8 C9 1.4024(19) . ?
C8 C13 1.404(2) . ?
C8 C7 1.467(2) . ?
C20 C21 1.411(2) . ?
C20 C19 1.419(2) . ?
C20 C15 1.423(2) . ?
C13 C12 1.387(2) . ?
C15 C16 1.361(2) . ?
C9 C10 1.374(2) . ?
C11 C12 1.378(2) . ?
C11 C10 1.378(2) . ?
C6 C1 1.387(2) . ?
C6 C5 1.396(2) . ?
C19 C18 1.408(3) . ?
C19 C24 1.422(2) . ?
C21 C22 1.356(2) . ?
C5 C4 1.395(2) . ?
C1 C2 1.371(3) . ?
C18 C17 1.351(3) . ?
C16 C17 1.407(3) . ?
C24 C23 1.359(3) . ?
C2 C3 1.390(3) . ?
C4 C3 1.375(3) . ?
C22 C23 1.387(3) . ?
